data_4336372
loop_
_publ_author_name
'Li-Cheng Song'
'Jia-Peng Li'
'Zhao-Jun Xie'
'Hai-Bin Song'

_publ_section_title
;
 Synthesis, Structural Characterization, and Electrochemical Properties of
 Dinuclear Ni/Mn Model Complexes for the Active Site of
 [NiFe]-Hydrogenases
;
_journal_name_full 'Inorganic Chemistry'
_journal_page_first 11618
_journal_page_last 11626
_journal_paper_doi 10.1021/ic401978h
_journal_volume 52
_journal_year 2013
_chemical_formula_sum 'C38.3 H44.6 Br Cl0.6 Mn N Ni O5 P2 S2'
_chemical_formula_weight 939.84
_chemical_name_systematic
; 
 ? 
;
_space_group_IT_number 2
_symmetry_cell_setting triclinic
_symmetry_space_group_name_Hall '-P 1'
_symmetry_space_group_name_H-M 'P -1'
_atom_sites_solution_hydrogens geom
_atom_sites_solution_primary direct
_atom_sites_solution_secondary difmap
_audit_creation_method SHELXL-97
_cell_angle_alpha 69.068(14)
_cell_angle_beta 78.86(2)
_cell_angle_gamma 84.86(2)
_cell_formula_units_Z 2
_cell_length_a 9.5722(17)
_cell_length_b 13.933(2)
_cell_length_c 17.134(2)
_cell_measurement_reflns_used 7226
_cell_measurement_temperature 113(2)
_cell_measurement_theta_max 27.9
_cell_measurement_theta_min 1.6
_cell_volume 2093.6(6)
_computing_cell_refinement Crystalclear
_computing_data_collection Crystalclear
_computing_data_reduction Crystalclear
_computing_molecular_graphics 'Bruker SHELXTL'
_computing_publication_material 'Bruker SHELXTL'
_computing_structure_refinement 'SHELXL-97 (Sheldrick, 2008)'
_computing_structure_solution 'SHELXS-97 (Sheldrick, 2008)'
_diffrn_ambient_temperature 113(2)
_diffrn_measured_fraction_theta_full 0.996
_diffrn_measured_fraction_theta_max 0.996
_diffrn_measurement_device_type 'Rigaku Saturn 724 CCD'
_diffrn_measurement_method '\w scans'
_diffrn_radiation_monochromator multilayer
_diffrn_radiation_source 'rotating anode'
_diffrn_radiation_type MoK\a
_diffrn_radiation_wavelength 0.71073
_diffrn_reflns_av_R_equivalents 0.1051
_diffrn_reflns_av_sigmaI/netI 0.1007
_diffrn_reflns_limit_h_max 11
_diffrn_reflns_limit_h_min -11
_diffrn_reflns_limit_k_max 16
_diffrn_reflns_limit_k_min -16
_diffrn_reflns_limit_l_max 20
_diffrn_reflns_limit_l_min -19
_diffrn_reflns_number 18631
_diffrn_reflns_theta_full 25.02
_diffrn_reflns_theta_max 25.02
_diffrn_reflns_theta_min 1.57
_exptl_absorpt_coefficient_mu 1.961
_exptl_absorpt_correction_T_max 0.7987
_exptl_absorpt_correction_T_min 0.6951
_exptl_absorpt_correction_type multi-scan
_exptl_absorpt_process_details Crystalclear
_exptl_crystal_colour Colorless
_exptl_crystal_density_diffrn 1.491
_exptl_crystal_description Prism
_exptl_crystal_F_000 963
_exptl_crystal_size_max 0.20
_exptl_crystal_size_mid 0.18
_exptl_crystal_size_min 0.12
_refine_diff_density_max 1.195
_refine_diff_density_min -0.772
_refine_diff_density_rms 0.113
_refine_ls_extinction_method none
_refine_ls_goodness_of_fit_ref 1.069
_refine_ls_hydrogen_treatment mixed
_refine_ls_matrix_type full
_refine_ls_number_parameters 533
_refine_ls_number_reflns 7368
_refine_ls_number_restraints 926
_refine_ls_restrained_S_all 1.038
_refine_ls_R_factor_all 0.0699
_refine_ls_R_factor_gt 0.0581
_refine_ls_shift/su_max 0.000
_refine_ls_shift/su_mean 0.000
_refine_ls_structure_factor_coef Fsqd
_refine_ls_weighting_details 'calc w=1/[\s^2^(Fo^2^)+(0.0473P)^2^+2.4966P] where P=(Fo^2^+2Fc^2^)/3'
_refine_ls_weighting_scheme calc
_refine_ls_wR_factor_gt 0.1375
_refine_ls_wR_factor_ref 0.1447
_reflns_number_gt 6261
_reflns_number_total 7368
_reflns_threshold_expression >2sigma(I)
_cod_data_source_file ic401978h_si_003_6.cif
_cod_data_source_block 10
_cod_original_formula_sum 'C38.30 H44.60 Br Cl0.60 Mn N Ni O5 P2 S2'
_cod_database_code 4336372

loop_
_symmetry_equiv_pos_as_xyz
'x, y, z'
'-x, -y, -z'

loop_
_atom_site_label
_atom_site_type_symbol
_atom_site_fract_x
_atom_site_fract_y
_atom_site_fract_z
_atom_site_U_iso_or_equiv
_atom_site_adp_type
_atom_site_occupancy
_atom_site_symmetry_multiplicity
_atom_site_calc_flag
_atom_site_refinement_flags
_atom_site_disorder_assembly
_atom_site_disorder_group
Br1 Br 0.84673(5) 0.55529(4) 0.32483(3) 0.02866(15) Uani 1 1 d . . .
Ni1 Ni 0.84495(6) 0.41212(4) 0.24491(3) 0.02047(16) Uani 1 1 d . . .
Mn1 Mn 0.96818(7) 0.62780(5) 0.16892(4) 0.02444(19) Uani 1 1 d . . .
P1 P 0.88539(13) 0.26779(9) 0.34096(8) 0.0224(3) Uani 1 1 d . A .
P2 P 0.63801(12) 0.34150(9) 0.30201(7) 0.0211(3) Uani 1 1 d . A .
S1 S 1.07277(12) 0.45904(9) 0.19935(7) 0.0227(3) Uani 1 1 d . . .
S2 S 0.79777(12) 0.54216(9) 0.13322(7) 0.0241(3) Uani 1 1 d . . .
O1 O 1.1993(4) 0.7141(3) 0.2143(3) 0.0483(11) Uani 1 1 d . . .
O2 O 1.0888(4) 0.7077(3) -0.0124(2) 0.0417(10) Uani 1 1 d . . .
O3 O 0.8094(5) 0.8234(3) 0.1534(3) 0.0560(12) Uani 1 1 d . . .
N1 N 0.7097(4) 0.2449(3) 0.3792(2) 0.0238(9) Uani 1 1 d D . .
C1 C 1.1089(6) 0.6785(4) 0.1981(3) 0.0326(12) Uani 1 1 d U . .
C2 C 1.0440(5) 0.6753(4) 0.0592(3) 0.0294(11) Uani 1 1 d U . .
C3 C 0.8679(6) 0.7456(4) 0.1587(3) 0.0365(13) Uani 1 1 d U . .
C4 C 1.1469(5) 0.4398(4) 0.0990(3) 0.0276(11) Uani 1 1 d U . .
H4A H 1.1509 0.3656 0.1074 0.033 Uiso 1 1 calc R . .
H4B H 1.0858 0.4753 0.0562 0.033 Uiso 1 1 calc R . .
C5 C 1.2970(5) 0.4832(4) 0.0680(3) 0.0327(12) Uani 1 1 d U . .
H5A H 1.2942 0.5539 0.0676 0.049 Uiso 1 1 calc R . .
H5B H 1.3322 0.4828 0.0105 0.049 Uiso 1 1 calc R . .
H5C H 1.3606 0.4409 0.1062 0.049 Uiso 1 1 calc R . .
C6 C 0.6162(5) 0.5893(4) 0.1589(3) 0.0307(11) Uani 1 1 d U . .
H6A H 0.5478 0.5359 0.1668 0.037 Uiso 1 1 calc R . .
H6B H 0.6053 0.6023 0.2129 0.037 Uiso 1 1 calc R . .
C7 C 0.5817(6) 0.6876(4) 0.0893(4) 0.0424(14) Uani 1 1 d U . .
H7A H 0.6425 0.7427 0.0855 0.064 Uiso 1 1 calc R . .
H7B H 0.4815 0.7073 0.1025 0.064 Uiso 1 1 calc R . .
H7C H 0.5990 0.6762 0.0350 0.064 Uiso 1 1 calc R . .
C8 C 0.9685(5) 0.2575(4) 0.4303(3) 0.0276(11) Uani 1 1 d U . .
C9 C 0.9024(7) 0.2999(4) 0.4889(4) 0.0438(14) Uani 1 1 d U A .
H9 H 0.8104 0.3308 0.4842 0.053 Uiso 1 1 calc R . .
C10 C 0.9677(7) 0.2987(4) 0.5556(4) 0.0509(15) Uani 1 1 d U . .
H10 H 0.9196 0.3274 0.5965 0.061 Uiso 1 1 calc R A .
C11 C 1.1020(7) 0.2557(4) 0.5616(4) 0.0476(16) Uani 1 1 d U A .
H11 H 1.1475 0.2548 0.6065 0.057 Uiso 1 1 calc R . .
C12 C 1.1696(6) 0.2143(5) 0.5028(4) 0.0526(17) Uani 1 1 d U . .
H12 H 1.2622 0.1844 0.5073 0.063 Uiso 1 1 calc R A .
C13 C 1.1054(6) 0.2151(5) 0.4369(3) 0.0446(14) Uani 1 1 d U A .
H13 H 1.1544 0.1867 0.3960 0.053 Uiso 1 1 calc R . .
C14 C 0.9609(5) 0.1641(4) 0.3043(3) 0.0324(12) Uani 1 1 d U . .
C15 C 0.9808(5) 0.1809(4) 0.2182(3) 0.0348(12) Uani 1 1 d U A .
H15 H 0.9606 0.2472 0.1801 0.042 Uiso 1 1 calc R . .
C16 C 1.0296(6) 0.1027(5) 0.1858(4) 0.0536(16) Uani 1 1 d U . .
H16 H 1.0415 0.1154 0.1267 0.064 Uiso 1 1 calc R A .
C17 C 1.0609(7) 0.0050(5) 0.2424(5) 0.070(2) Uani 1 1 d U A .
H17 H 1.0960 -0.0490 0.2218 0.084 Uiso 1 1 calc R . .
C18 C 1.0399(8) -0.0114(5) 0.3282(5) 0.074(2) Uani 1 1 d U . .
H18 H 1.0593 -0.0777 0.3666 0.089 Uiso 1 1 calc R A .
C19 C 0.9908(6) 0.0671(4) 0.3599(4) 0.0489(15) Uani 1 1 d U A .
H19 H 0.9779 0.0543 0.4191 0.059 Uiso 1 1 calc R . .
C20 C 0.4878(5) 0.3929(3) 0.3588(3) 0.0210(9) Uani 1 1 d U . .
C21 C 0.4949(5) 0.3950(4) 0.4381(3) 0.0244(10) Uani 1 1 d U A .
H21 H 0.5787 0.3707 0.4618 0.029 Uiso 1 1 calc R . .
C22 C 0.3803(5) 0.4324(4) 0.4834(3) 0.0261(10) Uani 1 1 d U . .
H22 H 0.3845 0.4306 0.5388 0.031 Uiso 1 1 calc R A .
C23 C 0.2606(5) 0.4722(3) 0.4478(3) 0.0257(10) Uani 1 1 d U A .
H23 H 0.1833 0.4993 0.4783 0.031 Uiso 1 1 calc R . .
C24 C 0.2532(5) 0.4726(4) 0.3677(3) 0.0259(11) Uani 1 1 d U . .
H24 H 0.1706 0.5001 0.3434 0.031 Uiso 1 1 calc R A .
C25 C 0.3646(5) 0.4336(4) 0.3229(3) 0.0255(10) Uani 1 1 d U A .
H25 H 0.3588 0.4340 0.2681 0.031 Uiso 1 1 calc R . .
C26 C 0.5579(5) 0.2863(4) 0.2416(3) 0.0255(10) Uani 1 1 d U . .
C27 C 0.6247(5) 0.2956(3) 0.1589(3) 0.0252(10) Uani 1 1 d U A .
H27 H 0.7102 0.3327 0.1343 0.030 Uiso 1 1 calc R . .
C28 C 0.5650(5) 0.2500(4) 0.1126(3) 0.0343(12) Uani 1 1 d U . .
H28 H 0.6107 0.2558 0.0568 0.041 Uiso 1 1 calc R A .
C29 C 0.4402(6) 0.1968(4) 0.1476(3) 0.0387(13) Uani 1 1 d U A .
H29 H 0.3996 0.1672 0.1153 0.046 Uiso 1 1 calc R . .
C30 C 0.3737(5) 0.1860(4) 0.2291(3) 0.0343(12) Uani 1 1 d U . .
H30 H 0.2883 0.1486 0.2531 0.041 Uiso 1 1 calc R A .
C31 C 0.4322(5) 0.2303(4) 0.2761(3) 0.0296(11) Uani 1 1 d U A .
H31 H 0.3865 0.2226 0.3323 0.035 Uiso 1 1 calc R . .
O4 O 0.6370(9) -0.0275(5) 0.4912(4) 0.042(2) Uani 0.439(4) 1 d PDU A -1
O5 O 0.6681(8) 0.0645(5) 0.3516(4) 0.0267(18) Uani 0.439(4) 1 d PDU A -1
C32 C 0.643(2) 0.1554(7) 0.4484(8) 0.0334(16) Uani 0.439(4) 1 d PDU A -1
H32A H 0.5422 0.1741 0.4644 0.040 Uiso 0.439(4) 1 calc PR A -1
H32B H 0.6897 0.1432 0.4980 0.040 Uiso 0.439(4) 1 calc PR A -1
C33 C 0.6462(12) 0.0565(7) 0.4332(6) 0.030(2) Uani 0.439(4) 1 d PDU A -1
C34 C 0.673(2) -0.0300(9) 0.3319(7) 0.0591(17) Uani 0.439(4) 1 d PDU A -1
H34A H 0.5880 -0.0715 0.3647 0.071 Uiso 0.439(4) 1 calc PR A -1
H34B H 0.7589 -0.0714 0.3478 0.071 Uiso 0.439(4) 1 calc PR A -1
C35 C 0.6744(16) -0.0021(11) 0.2384(7) 0.0591(17) Uani 0.439(4) 1 d PDU A -1
H35A H 0.5880 0.0380 0.2232 0.089 Uiso 0.439(4) 1 calc PR A -1
H35B H 0.6779 -0.0650 0.2249 0.089 Uiso 0.439(4) 1 calc PR A -1
H35C H 0.7584 0.0387 0.2064 0.089 Uiso 0.439(4) 1 calc PR A -1
O4' O 0.7126(10) 0.0306(6) 0.5625(5) 0.079(3) Uani 0.561(4) 1 d PDU A -2
O5' O 0.6211(7) 0.1855(5) 0.5608(4) 0.0447(19) Uani 0.561(4) 1 d PDU A -2
C32' C 0.6434(17) 0.1476(7) 0.4353(6) 0.0334(16) Uani 0.561(4) 1 d PDU A -2
H32C H 0.6829 0.0924 0.4131 0.040 Uiso 0.561(4) 1 calc PR A -2
H32D H 0.5398 0.1536 0.4346 0.040 Uiso 0.561(4) 1 calc PR A -2
C33' C 0.6668(11) 0.1177(7) 0.5258(5) 0.043(2) Uani 0.561(4) 1 d PDU A -2
C34' C 0.6270(12) 0.1680(9) 0.6502(5) 0.054(2) Uani 0.561(4) 1 d PDU A -2
H34C H 0.7265 0.1719 0.6570 0.065 Uiso 0.561(4) 1 calc PR A -2
H34D H 0.5911 0.0991 0.6868 0.065 Uiso 0.561(4) 1 calc PR A -2
C35' C 0.5346(16) 0.2509(13) 0.6752(12) 0.070(3) Uani 0.561(4) 1 d PDU A -2
H35D H 0.5792 0.3178 0.6448 0.105 Uiso 0.561(4) 1 calc PR A -2
H35E H 0.5250 0.2352 0.7364 0.105 Uiso 0.561(4) 1 calc PR A -2
H35F H 0.4402 0.2530 0.6604 0.105 Uiso 0.561(4) 1 calc PR A -2
C37 C 0.8235(8) 0.0635(6) 0.9729(5) 0.073(2) Uani 1 1 d U . .
H37A H 0.7978 0.1295 0.9808 0.109 Uiso 1 1 calc R . .
H37B H 0.9048 0.0724 0.9265 0.109 Uiso 1 1 calc R . .
H37C H 0.8490 0.0134 1.0253 0.109 Uiso 1 1 calc R . .
C38 C 0.6984(7) 0.0253(6) 0.9513(5) 0.067(2) Uani 1 1 d U . .
H38A H 0.6824 0.0718 0.8945 0.080 Uiso 1 1 calc R . .
H38B H 0.7240 -0.0435 0.9475 0.080 Uiso 1 1 calc R . .
C39 C 0.5644(6) 0.0178(5) 1.0111(4) 0.0512(16) Uani 1 1 d U . .
H39A H 0.5408 0.0861 1.0163 0.061 Uiso 1 1 calc R . .
H39B H 0.5800 -0.0304 1.0675 0.061 Uiso 1 1 calc R . .
C36 C 0.5803(18) -0.2030(13) 0.335(2) 0.066(5) Uani 0.198(2) 1 d PDU B -3
H36A H 0.6538 -0.2114 0.2885 0.079 Uiso 0.198(2) 1 calc PR B -3
H36B H 0.6041 -0.2513 0.3895 0.079 Uiso 0.198(2) 1 calc PR B -3
Cl1 Cl 0.5795(10) -0.0780(6) 0.3336(6) 0.0591(17) Uani 0.198(2) 1 d PDU B -3
Cl2 Cl 0.4181(11) -0.2303(9) 0.3233(9) 0.070(3) Uani 0.198(2) 1 d PDU B -3
C36' C 0.548(2) -0.121(3) 0.281(4) 0.066(5) Uani 0.102(2) 1 d PDU B -4
H36C H 0.5840 -0.1187 0.2221 0.079 Uiso 0.102(2) 1 calc PR B -4
H36D H 0.5564 -0.1936 0.3193 0.079 Uiso 0.102(2) 1 calc PR B -4
Cl1' Cl 0.6498(17) -0.0446(14) 0.3065(13) 0.0591(17) Uani 0.102(2) 1 d PDU B -4
Cl2' Cl 0.3735(14) -0.0804(12) 0.2910(10) 0.054(2) Uani 0.102(2) 1 d PDU B -4

loop_
_atom_site_aniso_label
_atom_site_aniso_U_11
_atom_site_aniso_U_22
_atom_site_aniso_U_33
_atom_site_aniso_U_23
_atom_site_aniso_U_13
_atom_site_aniso_U_12
Br1 0.0279(3) 0.0387(3) 0.0214(3) -0.0158(2) 0.0022(2) -0.0023(2)
Ni1 0.0167(3) 0.0255(3) 0.0189(3) -0.0085(2) -0.0003(2) -0.0012(2)
Mn1 0.0232(4) 0.0284(4) 0.0217(4) -0.0108(3) 0.0011(3) -0.0030(3)
P1 0.0201(6) 0.0235(6) 0.0229(7) -0.0080(5) -0.0014(5) -0.0023(5)
P2 0.0171(6) 0.0284(6) 0.0178(6) -0.0098(5) 0.0007(5) -0.0013(5)
S1 0.0181(6) 0.0309(6) 0.0201(6) -0.0119(5) 0.0008(5) -0.0025(5)
S2 0.0217(6) 0.0294(6) 0.0200(6) -0.0077(5) -0.0022(5) -0.0018(5)
O1 0.053(3) 0.047(2) 0.045(2) -0.0091(19) -0.017(2) -0.018(2)
O2 0.043(2) 0.050(2) 0.025(2) -0.0076(17) 0.0060(17) -0.0078(19)
O3 0.055(3) 0.042(2) 0.071(3) -0.024(2) -0.008(2) 0.011(2)
N1 0.018(2) 0.028(2) 0.021(2) -0.0048(17) 0.0007(16) 0.0001(17)
C1 0.033(3) 0.034(3) 0.026(3) -0.005(2) 0.001(2) -0.009(2)
C2 0.021(3) 0.030(3) 0.038(3) -0.014(2) -0.003(2) -0.003(2)
C3 0.037(3) 0.032(3) 0.036(3) -0.009(2) 0.000(2) -0.006(2)
C4 0.022(3) 0.035(3) 0.027(3) -0.016(2) 0.001(2) 0.001(2)
C5 0.025(3) 0.044(3) 0.028(3) -0.015(2) 0.005(2) -0.001(2)
C6 0.026(3) 0.033(3) 0.031(3) -0.010(2) -0.005(2) 0.004(2)
C7 0.039(3) 0.038(3) 0.042(3) -0.003(3) -0.014(3) 0.007(3)
C8 0.029(3) 0.023(2) 0.029(3) -0.0041(19) -0.008(2) -0.006(2)
C9 0.056(3) 0.040(3) 0.046(3) -0.019(2) -0.032(3) 0.014(3)
C10 0.080(4) 0.036(3) 0.053(3) -0.025(3) -0.036(3) 0.011(3)
C11 0.060(4) 0.042(3) 0.036(3) 0.006(3) -0.028(3) -0.019(3)
C12 0.030(3) 0.082(4) 0.030(3) 0.006(3) -0.012(2) -0.013(3)
C13 0.028(3) 0.065(3) 0.031(3) -0.003(3) -0.003(2) -0.012(3)
C14 0.026(3) 0.026(2) 0.042(3) -0.013(2) 0.009(2) -0.007(2)
C15 0.028(3) 0.033(3) 0.046(3) -0.022(2) 0.008(2) -0.010(2)
C16 0.052(4) 0.048(3) 0.065(4) -0.038(3) 0.019(3) -0.010(3)
C17 0.076(4) 0.035(3) 0.084(4) -0.028(3) 0.044(4) -0.011(3)
C18 0.077(4) 0.028(3) 0.081(4) -0.006(3) 0.045(4) 0.002(3)
C19 0.045(3) 0.031(3) 0.051(3) -0.007(2) 0.021(3) 0.000(2)
C20 0.018(2) 0.024(2) 0.023(2) -0.0125(18) 0.0034(18) -0.0046(18)
C21 0.020(2) 0.032(2) 0.023(2) -0.012(2) -0.0020(19) -0.001(2)
C22 0.023(2) 0.036(3) 0.022(2) -0.015(2) 0.0003(19) -0.004(2)
C23 0.024(3) 0.024(2) 0.030(3) -0.013(2) 0.004(2) -0.0006(19)
C24 0.022(2) 0.027(2) 0.027(3) -0.010(2) -0.002(2) 0.004(2)
C25 0.022(2) 0.032(2) 0.021(2) -0.0095(19) 0.0008(19) -0.002(2)
C26 0.023(2) 0.031(2) 0.024(2) -0.0138(19) -0.0002(19) 0.002(2)
C27 0.021(2) 0.027(2) 0.027(2) -0.012(2) 0.0036(19) -0.0020(19)
C28 0.036(3) 0.046(3) 0.027(3) -0.022(2) 0.002(2) -0.009(2)
C29 0.040(3) 0.046(3) 0.037(3) -0.023(2) -0.001(2) -0.013(3)
C30 0.028(3) 0.042(3) 0.035(3) -0.020(2) 0.005(2) -0.013(2)
C31 0.024(2) 0.039(3) 0.027(2) -0.017(2) 0.003(2) -0.002(2)
O4 0.053(5) 0.028(4) 0.033(4) -0.001(3) 0.005(4) -0.013(4)
O5 0.039(4) 0.018(3) 0.025(4) -0.011(3) -0.001(3) -0.007(3)
C32 0.029(2) 0.035(2) 0.033(3) -0.008(2) -0.004(3) -0.004(2)
C33 0.027(4) 0.036(4) 0.028(4) -0.015(4) 0.000(4) -0.006(4)
C34 0.062(3) 0.052(3) 0.055(3) -0.012(2) -0.006(3) 0.003(2)
C35 0.062(3) 0.052(3) 0.055(3) -0.012(2) -0.006(3) 0.003(2)
O4' 0.100(6) 0.071(5) 0.051(5) -0.017(4) -0.009(4) 0.044(5)
O5' 0.047(4) 0.048(4) 0.032(4) -0.009(3) -0.004(3) 0.009(3)
C32' 0.029(2) 0.035(2) 0.033(3) -0.008(2) -0.004(3) -0.004(2)
C33' 0.044(5) 0.039(4) 0.033(4) -0.002(4) -0.003(4) 0.007(4)
C34' 0.055(4) 0.058(4) 0.044(4) -0.008(3) -0.018(3) 0.001(4)
C35' 0.056(6) 0.098(5) 0.057(3) -0.027(4) -0.020(4) 0.010(4)
C37 0.067(5) 0.062(4) 0.080(5) -0.012(4) -0.007(4) -0.021(4)
C38 0.045(4) 0.076(5) 0.077(5) -0.029(4) 0.001(3) -0.011(4)
C39 0.047(4) 0.048(3) 0.060(4) -0.025(3) 0.000(3) -0.002(3)
C36 0.061(7) 0.071(7) 0.059(7) -0.019(5) -0.006(5) 0.002(6)
Cl1 0.062(3) 0.052(3) 0.055(3) -0.012(2) -0.006(3) 0.003(2)
Cl2 0.056(6) 0.098(5) 0.057(3) -0.027(4) -0.020(4) 0.010(4)
C36' 0.061(7) 0.071(7) 0.059(7) -0.019(5) -0.006(5) 0.002(6)
Cl1' 0.062(3) 0.052(3) 0.055(3) -0.012(2) -0.006(3) 0.003(2)
Cl2' 0.055(4) 0.058(4) 0.044(4) -0.008(3) -0.018(3) 0.001(4)

loop_
_atom_type_symbol
_atom_type_description
_atom_type_scat_dispersion_real
_atom_type_scat_dispersion_imag
_atom_type_scat_source
C C 0.0033 0.0016 'International Tables Vol C Tables 4.2.6.8 and 6.1.1.4'
H H 0.0000 0.0000 'International Tables Vol C Tables 4.2.6.8 and 6.1.1.4'
N N 0.0061 0.0033 'International Tables Vol C Tables 4.2.6.8 and 6.1.1.4'
O O 0.0106 0.0060 'International Tables Vol C Tables 4.2.6.8 and 6.1.1.4'
Cl Cl 0.1484 0.1585 'International Tables Vol C Tables 4.2.6.8 and 6.1.1.4'
S S 0.1246 0.1234 'International Tables Vol C Tables 4.2.6.8 and 6.1.1.4'
P P 0.1023 0.0942 'International Tables Vol C Tables 4.2.6.8 and 6.1.1.4'
Br Br -0.2901 2.4595 'International Tables Vol C Tables 4.2.6.8 and 6.1.1.4'
Mn Mn 0.3368 0.7283 'International Tables Vol C Tables 4.2.6.8 and 6.1.1.4'
Ni Ni 0.3393 1.1124 'International Tables Vol C Tables 4.2.6.8 and 6.1.1.4'

loop_
_geom_angle_atom_site_label_1
_geom_angle_atom_site_label_2
_geom_angle_atom_site_label_3
_geom_angle
_geom_angle_site_symmetry_1
_geom_angle_site_symmetry_3
Mn1 Br1 Ni1 69.41(3) . .
P1 Ni1 P2 73.87(5) . .
P1 Ni1 S2 169.46(6) . .
P2 Ni1 S2 103.08(5) . .
P1 Ni1 S1 96.48(5) . .
P2 Ni1 S1 170.25(5) . .
S2 Ni1 S1 86.17(5) . .
P1 Ni1 Br1 103.32(4) . .
P2 Ni1 Br1 102.47(4) . .
S2 Ni1 Br1 87.17(4) . .
S1 Ni1 Br1 80.81(4) . .
P1 Ni1 Mn1 137.44(4) . .
P2 Ni1 Mn1 138.17(4) . .
S2 Ni1 Mn1 50.90(4) . .
S1 Ni1 Mn1 50.74(4) . .
Br1 Ni1 Mn1 51.76(2) . .
C2 Mn1 C3 90.9(2) . .
C2 Mn1 C1 92.6(2) . .
C3 Mn1 C1 89.5(2) . .
C2 Mn1 S1 96.62(16) . .
C3 Mn1 S1 171.33(17) . .
C1 Mn1 S1 94.38(17) . .
C2 Mn1 S2 87.77(16) . .
C3 Mn1 S2 97.20(18) . .
C1 Mn1 S2 173.27(17) . .
S1 Mn1 S2 78.90(5) . .
C2 Mn1 Br1 176.64(16) . .
C3 Mn1 Br1 89.01(17) . .
C1 Mn1 Br1 90.79(16) . .
S1 Mn1 Br1 83.20(4) . .
S2 Mn1 Br1 88.91(4) . .
C2 Mn1 Ni1 118.75(16) . .
C3 Mn1 Ni1 125.54(17) . .
C1 Mn1 Ni1 129.17(16) . .
S1 Mn1 Ni1 46.60(3) . .
S2 Mn1 Ni1 45.70(3) . .
Br1 Mn1 Ni1 58.83(3) . .
N1 P1 C14 107.8(2) . .
N1 P1 C8 106.9(2) . .
C14 P1 C8 106.4(2) . .
N1 P1 Ni1 93.40(13) . .
C14 P1 Ni1 116.70(17) . .
C8 P1 Ni1 123.39(16) . .
N1 P1 P2 40.50(12) . .
C14 P1 P2 116.33(18) . .
C8 P1 P2 131.89(18) . .
Ni1 P1 P2 53.54(4) . .
N1 P2 C26 109.2(2) . .
N1 P2 C20 105.1(2) . .
C26 P2 C20 104.1(2) . .
N1 P2 Ni1 91.91(13) . .
C26 P2 Ni1 117.53(16) . .
C20 P2 Ni1 126.53(15) . .
N1 P2 P1 39.94(12) . .
C26 P2 P1 117.81(16) . .
C20 P2 P1 131.41(16) . .
Ni1 P2 P1 52.59(4) . .
C4 S1 Ni1 112.11(16) . .
C4 S1 Mn1 108.73(16) . .
Ni1 S1 Mn1 82.66(5) . .
C6 S2 Ni1 108.24(16) . .
C6 S2 Mn1 111.56(18) . .
Ni1 S2 Mn1 83.40(5) . .
C32' N1 C32 11.0(9) . .
C32' N1 P1 128.0(7) . .
C32 N1 P1 128.7(9) . .
C32' N1 P2 127.0(6) . .
C32 N1 P2 130.7(9) . .
P1 N1 P2 99.56(18) . .
O1 C1 Mn1 177.6(5) . .
O2 C2 Mn1 177.7(5) . .
O3 C3 Mn1 176.2(5) . .
C5 C4 S1 108.7(3) . .
C5 C4 H4A 109.9 . .
S1 C4 H4A 109.9 . .
C5 C4 H4B 109.9 . .
S1 C4 H4B 109.9 . .
H4A C4 H4B 108.3 . .
C4 C5 H5A 109.5 . .
C4 C5 H5B 109.5 . .
H5A C5 H5B 109.5 . .
C4 C5 H5C 109.5 . .
H5A C5 H5C 109.5 . .
H5B C5 H5C 109.5 . .
C7 C6 S2 111.5(4) . .
C7 C6 H6A 109.3 . .
S2 C6 H6A 109.3 . .
C7 C6 H6B 109.3 . .
S2 C6 H6B 109.3 . .
H6A C6 H6B 108.0 . .
C6 C7 H7A 109.5 . .
C6 C7 H7B 109.5 . .
H7A C7 H7B 109.5 . .
C6 C7 H7C 109.5 . .
H7A C7 H7C 109.5 . .
H7B C7 H7C 109.5 . .
C9 C8 C13 118.4(5) . .
C9 C8 P1 120.0(4) . .
C13 C8 P1 121.3(4) . .
C8 C9 C10 121.3(6) . .
C8 C9 H9 119.3 . .
C10 C9 H9 119.3 . .
C11 C10 C9 119.5(6) . .
C11 C10 H10 120.3 . .
C9 C10 H10 120.3 . .
C12 C11 C10 119.7(5) . .
C12 C11 H11 120.2 . .
C10 C11 H11 120.2 . .
C11 C12 C13 121.1(6) . .
C11 C12 H12 119.5 . .
C13 C12 H12 119.5 . .
C12 C13 C8 120.0(6) . .
C12 C13 H13 120.0 . .
C8 C13 H13 120.0 . .
C15 C14 C19 119.1(5) . .
C15 C14 P1 118.5(4) . .
C19 C14 P1 122.3(4) . .
C14 C15 C16 121.7(5) . .
C14 C15 H15 119.1 . .
C16 C15 H15 119.1 . .
C15 C16 C17 118.8(6) . .
C15 C16 H16 120.6 . .
C17 C16 H16 120.6 . .
C18 C17 C16 119.2(6) . .
C18 C17 H17 120.4 . .
C16 C17 H17 120.4 . .
C17 C18 C19 121.6(6) . .
C17 C18 H18 119.2 . .
C19 C18 H18 119.2 . .
C14 C19 C18 119.6(6) . .
C14 C19 H19 120.2 . .
C18 C19 H19 120.2 . .
C21 C20 C25 118.9(4) . .
C21 C20 P2 119.6(3) . .
C25 C20 P2 121.5(3) . .
C20 C21 C22 120.6(4) . .
C20 C21 H21 119.7 . .
C22 C21 H21 119.7 . .
C23 C22 C21 120.1(4) . .
C23 C22 H22 120.0 . .
C21 C22 H22 120.0 . .
C22 C23 C24 120.0(4) . .
C22 C23 H23 120.0 . .
C24 C23 H23 120.0 . .
C25 C24 C23 120.5(4) . .
C25 C24 H24 119.7 . .
C23 C24 H24 119.7 . .
C24 C25 C20 119.9(4) . .
C24 C25 H25 120.1 . .
C20 C25 H25 120.1 . .
C27 C26 C31 118.6(4) . .
C27 C26 P2 119.7(4) . .
C31 C26 P2 121.7(4) . .
C28 C27 C26 119.9(4) . .
C28 C27 H27 120.1 . .
C26 C27 H27 120.1 . .
C29 C28 C27 120.4(5) . .
C29 C28 H28 119.8 . .
C27 C28 H28 119.8 . .
C28 C29 C30 120.6(5) . .
C28 C29 H29 119.7 . .
C30 C29 H29 119.7 . .
C29 C30 C31 119.7(5) . .
C29 C30 H30 120.2 . .
C31 C30 H30 120.2 . .
C30 C31 C26 120.9(5) . .
C30 C31 H31 119.5 . .
C26 C31 H31 119.5 . .
C33 O5 C34 118.2(7) . .
N1 C32 C33 118.3(10) . .
N1 C32 H32A 107.7 . .
C33 C32 H32A 107.7 . .
N1 C32 H32B 107.7 . .
C33 C32 H32B 107.7 . .
H32A C32 H32B 107.1 . .
O4 C33 O5 122.0(8) . .
O4 C33 C32 122.6(8) . .
O5 C33 C32 115.3(8) . .
O5 C34 C35 109.1(10) . .
O5 C34 H34A 109.9 . .
C35 C34 H34A 109.9 . .
O5 C34 H34B 109.9 . .
C35 C34 H34B 109.9 . .
H34A C34 H34B 108.3 . .
C33' O5' C34' 122.3(7) . .
N1 C32' C33' 113.0(8) . .
N1 C32' H32C 109.0 . .
C33' C32' H32C 109.0 . .
N1 C32' H32D 109.0 . .
C33' C32' H32D 109.0 . .
H32C C32' H32D 107.8 . .
O4' C33' O5' 125.4(8) . .
O4' C33' C32' 120.0(8) . .
O5' C33' C32' 114.3(8) . .
O5' C34' C35' 107.8(9) . .
O5' C34' H34C 110.1 . .
C35' C34' H34C 110.1 . .
O5' C34' H34D 110.1 . .
C35' C34' H34D 110.1 . .
H34C C34' H34D 108.5 . .
C34' C35' H35D 109.5 . .
C34' C35' H35E 109.5 . .
H35D C35' H35E 109.5 . .
C34' C35' H35F 109.5 . .
H35D C35' H35F 109.5 . .
H35E C35' H35F 109.5 . .
C38 C37 H37A 109.5 . .
C38 C37 H37B 109.5 . .
H37A C37 H37B 109.5 . .
C38 C37 H37C 109.5 . .
H37A C37 H37C 109.5 . .
H37B C37 H37C 109.5 . .
C39 C38 C37 115.7(7) . .
C39 C38 H38A 108.4 . .
C37 C38 H38A 108.4 . .
C39 C38 H38B 108.4 . .
C37 C38 H38B 108.4 . .
H38A C38 H38B 107.4 . .
C38 C39 C39 116.4(7) . 2_657
C38 C39 H39A 108.2 . .
C39 C39 H39A 108.2 2_657 .
C38 C39 H39B 108.2 . .
C39 C39 H39B 108.2 2_657 .
H39A C39 H39B 107.3 . .
Cl2 C36 Cl1 109.9(8) . .
Cl2 C36 H36A 109.7 . .
Cl1 C36 H36A 109.7 . .
Cl2 C36 H36B 109.7 . .
Cl1 C36 H36B 109.7 . .
H36A C36 H36B 108.2 . .
Cl2' C36' Cl1' 109.8(9) . .
Cl2' C36' H36C 109.7 . .
Cl1' C36' H36C 109.7 . .
Cl2' C36' H36D 109.7 . .
Cl1' C36' H36D 109.7 . .
H36C C36' H36D 108.2 . .

loop_
_geom_bond_atom_site_label_1
_geom_bond_atom_site_label_2
_geom_bond_distance
_geom_bond_site_symmetry_2
Br1 Mn1 2.5672(10) .
Br1 Ni1 2.7968(9) .
Ni1 P1 2.1551(14) .
Ni1 P2 2.1820(14) .
Ni1 S2 2.2044(13) .
Ni1 S1 2.2417(14) .
Ni1 Mn1 3.0600(11) .
Mn1 C2 1.780(5) .
Mn1 C3 1.795(6) .
Mn1 C1 1.801(6) .
Mn1 S1 2.3890(15) .
Mn1 S2 2.3906(15) .
P1 N1 1.697(4) .
P1 C14 1.813(5) .
P1 C8 1.813(5) .
P1 P2 2.6063(18) .
P2 N1 1.716(4) .
P2 C26 1.798(5) .
P2 C20 1.817(5) .
S1 C4 1.832(5) .
S2 C6 1.831(5) .
O1 C1 1.157(6) .
O2 C2 1.152(6) .
O3 C3 1.157(6) .
N1 C32' 1.467(8) .
N1 C32 1.470(9) .
C4 C5 1.531(6) .
C4 H4A 0.9900 .
C4 H4B 0.9900 .
C5 H5A 0.9800 .
C5 H5B 0.9800 .
C5 H5C 0.9800 .
C6 C7 1.521(6) .
C6 H6A 0.9900 .
C6 H6B 0.9900 .
C7 H7A 0.9800 .
C7 H7B 0.9800 .
C7 H7C 0.9800 .
C8 C9 1.368(8) .
C8 C13 1.397(7) .
C9 C10 1.400(8) .
C9 H9 0.9500 .
C10 C11 1.375(8) .
C10 H10 0.9500 .
C11 C12 1.365(9) .
C11 H11 0.9500 .
C12 C13 1.384(8) .
C12 H12 0.9500 .
C13 H13 0.9500 .
C14 C15 1.387(7) .
C14 C19 1.391(7) .
C15 C16 1.396(7) .
C15 H15 0.9500 .
C16 C17 1.407(9) .
C16 H16 0.9500 .
C17 C18 1.382(10) .
C17 H17 0.9500 .
C18 C19 1.394(9) .
C18 H18 0.9500 .
C19 H19 0.9500 .
C20 C21 1.384(6) .
C20 C25 1.415(6) .
C21 C22 1.391(6) .
C21 H21 0.9500 .
C22 C23 1.381(6) .
C22 H22 0.9500 .
C23 C24 1.387(7) .
C23 H23 0.9500 .
C24 C25 1.378(6) .
C24 H24 0.9500 .
C25 H25 0.9500 .
C26 C27 1.403(6) .
C26 C31 1.403(7) .
C27 C28 1.399(7) .
C27 H27 0.9500 .
C28 C29 1.379(7) .
C28 H28 0.9500 .
C29 C30 1.380(7) .
C29 H29 0.9500 .
C30 C31 1.391(7) .
C30 H30 0.9500 .
C31 H31 0.9500 .
O4 C33 1.233(8) .
O5 C33 1.338(11) .
O5 C34 1.466(9) .
C32 C33 1.488(9) .
C32 H32A 0.9900 .
C32 H32B 0.9900 .
C34 C35 1.504(9) .
C34 H34A 0.9900 .
C34 H34B 0.9900 .
C35 H35A 0.9800 .
C35 H35B 0.9800 .
C35 H35C 0.9800 .
O4' C33' 1.236(7) .
O5' C33' 1.294(10) .
O5' C34' 1.474(8) .
C32' C33' 1.511(8) .
C32' H32C 0.9900 .
C32' H32D 0.9900 .
C34' C35' 1.525(9) .
C34' H34C 0.9900 .
C34' H34D 0.9900 .
C35' H35D 0.9800 .
C35' H35E 0.9800 .
C35' H35F 0.9800 .
C37 C38 1.509(9) .
C37 H37A 0.9800 .
C37 H37B 0.9800 .
C37 H37C 0.9800 .
C38 C39 1.465(9) .
C38 H38A 0.9900 .
C38 H38B 0.9900 .
C39 C39 1.529(12) 2_657
C39 H39A 0.9900 .
C39 H39B 0.9900 .
C36 Cl2 1.696(10) .
C36 Cl1 1.733(10) .
C36 H36A 0.9900 .
C36 H36B 0.9900 .
C36' Cl2' 1.717(10) .
C36' Cl1' 1.721(10) .
C36' H36C 0.9900 .
C36' H36D 0.9900 .

loop_
_geom_torsion_atom_site_label_1
_geom_torsion_atom_site_label_2
_geom_torsion_atom_site_label_3
_geom_torsion_atom_site_label_4
_geom_torsion
_geom_torsion_site_symmetry_4
Mn1 Br1 Ni1 P1 141.01(4) .
Mn1 Br1 Ni1 P2 -142.88(4) .
Mn1 Br1 Ni1 S2 -40.10(4) .
Mn1 Br1 Ni1 S1 46.47(4) .
Ni1 Br1 Mn1 C2 45(3) .
Ni1 Br1 Mn1 C3 133.62(18) .
Ni1 Br1 Mn1 C1 -136.88(17) .
Ni1 Br1 Mn1 S1 -42.56(3) .
Ni1 Br1 Mn1 S2 36.39(4) .
P1 Ni1 Mn1 C2 117.83(19) .
P2 Ni1 Mn1 C2 -115.24(19) .
S2 Ni1 Mn1 C2 -53.30(18) .
S1 Ni1 Mn1 C2 70.26(18) .
Br1 Ni1 Mn1 C2 -177.31(18) .
P1 Ni1 Mn1 C3 -127.7(2) .
P2 Ni1 Mn1 C3 -0.7(2) .
S2 Ni1 Mn1 C3 61.2(2) .
S1 Ni1 Mn1 C3 -175.2(2) .
Br1 Ni1 Mn1 C3 -62.8(2) .
P1 Ni1 Mn1 C1 -3.0(2) .
P2 Ni1 Mn1 C1 123.9(2) .
S2 Ni1 Mn1 C1 -174.2(2) .
S1 Ni1 Mn1 C1 -50.6(2) .
Br1 Ni1 Mn1 C1 61.8(2) .
P1 Ni1 Mn1 S1 47.57(7) .
P2 Ni1 Mn1 S1 174.50(7) .
S2 Ni1 Mn1 S1 -123.56(6) .
Br1 Ni1 Mn1 S1 112.43(5) .
P1 Ni1 Mn1 S2 171.13(8) .
P2 Ni1 Mn1 S2 -61.94(7) .
S1 Ni1 Mn1 S2 123.56(6) .
Br1 Ni1 Mn1 S2 -124.01(5) .
P1 Ni1 Mn1 Br1 -64.86(6) .
P2 Ni1 Mn1 Br1 62.07(6) .
S2 Ni1 Mn1 Br1 124.01(5) .
S1 Ni1 Mn1 Br1 -112.43(5) .
P2 Ni1 P1 N1 -7.65(15) .
S2 Ni1 P1 N1 -82.2(3) .
S1 Ni1 P1 N1 173.75(15) .
Br1 Ni1 P1 N1 91.70(15) .
Mn1 Ni1 P1 N1 138.64(14) .
P2 Ni1 P1 C14 104.22(19) .
S2 Ni1 P1 C14 29.7(4) .
S1 Ni1 P1 C14 -74.37(19) .
Br1 Ni1 P1 C14 -156.43(18) .
Mn1 Ni1 P1 C14 -109.48(19) .
P2 Ni1 P1 C8 -120.5(2) .
S2 Ni1 P1 C8 164.9(3) .
S1 Ni1 P1 C8 60.9(2) .
Br1 Ni1 P1 C8 -21.1(2) .
Mn1 Ni1 P1 C8 25.8(2) .
S2 Ni1 P1 P2 -74.6(3) .
S1 Ni1 P1 P2 -178.60(5) .
Br1 Ni1 P1 P2 99.35(5) .
Mn1 Ni1 P1 P2 146.29(6) .
P1 Ni1 P2 N1 7.56(14) .
S2 Ni1 P2 N1 177.13(14) .
S1 Ni1 P2 N1 15.8(4) .
Br1 Ni1 P2 N1 -92.91(14) .
Mn1 Ni1 P2 N1 -138.20(14) .
P1 Ni1 P2 C26 -105.29(18) .
S2 Ni1 P2 C26 64.28(18) .
S1 Ni1 P2 C26 -97.0(3) .
Br1 Ni1 P2 C26 154.24(17) .
Mn1 Ni1 P2 C26 108.95(18) .
P1 Ni1 P2 C20 118.03(19) .
S2 Ni1 P2 C20 -72.40(19) .
S1 Ni1 P2 C20 126.3(3) .
Br1 Ni1 P2 C20 17.56(19) .
Mn1 Ni1 P2 C20 -27.7(2) .
S2 Ni1 P2 P1 169.57(6) .
S1 Ni1 P2 P1 8.3(3) .
Br1 Ni1 P2 P1 -100.47(4) .
Mn1 Ni1 P2 P1 -145.75(6) .
C14 P1 P2 N1 86.9(3) .
C8 P1 P2 N1 -63.3(3) .
Ni1 P1 P2 N1 -168.2(2) .
N1 P1 P2 C26 -87.1(3) .
C14 P1 P2 C26 -0.2(3) .
C8 P1 P2 C26 -150.4(3) .
Ni1 P1 P2 C26 104.74(18) .
N1 P1 P2 C20 59.3(3) .
C14 P1 P2 C20 146.1(3) .
C8 P1 P2 C20 -4.1(3) .
Ni1 P1 P2 C20 -108.9(2) .
N1 P1 P2 Ni1 168.2(2) .
C14 P1 P2 Ni1 -104.94(18) .
C8 P1 P2 Ni1 104.9(2) .
P1 Ni1 S1 C4 102.88(18) .
P2 Ni1 S1 C4 94.9(3) .
S2 Ni1 S1 C4 -66.88(18) .
Br1 Ni1 S1 C4 -154.62(18) .
Mn1 Ni1 S1 C4 -107.28(18) .
P1 Ni1 S1 Mn1 -149.84(5) .
P2 Ni1 S1 Mn1 -157.8(3) .
S2 Ni1 S1 Mn1 40.40(5) .
Br1 Ni1 S1 Mn1 -47.34(3) .
C2 Mn1 S1 C4 -12.9(2) .
C3 Mn1 S1 C4 137.5(13) .
C1 Mn1 S1 C4 -106.0(2) .
S2 Mn1 S1 C4 73.49(17) .
Br1 Mn1 S1 C4 163.71(17) .
Ni1 Mn1 S1 C4 110.91(17) .
C2 Mn1 S1 Ni1 -123.83(16) .
C3 Mn1 S1 Ni1 26.6(13) .
C1 Mn1 S1 Ni1 143.07(16) .
S2 Mn1 S1 Ni1 -37.42(4) .
Br1 Mn1 S1 Ni1 52.80(4) .
P1 Ni1 S2 C6 104.2(3) .
P2 Ni1 S2 C6 32.26(19) .
S1 Ni1 S2 C6 -150.86(19) .
Br1 Ni1 S2 C6 -69.89(19) .
Mn1 Ni1 S2 C6 -110.57(19) .
P1 Ni1 S2 Mn1 -145.2(3) .
P2 Ni1 S2 Mn1 142.83(5) .
S1 Ni1 S2 Mn1 -40.29(5) .
Br1 Ni1 S2 Mn1 40.68(3) .
C2 Mn1 S2 C6 -117.7(2) .
C3 Mn1 S2 C6 -27.0(2) .
C1 Mn1 S2 C6 149.3(14) .
S1 Mn1 S2 C6 145.14(17) .
Br1 Mn1 S2 C6 61.86(17) .
Ni1 Mn1 S2 C6 107.05(17) .
C2 Mn1 S2 Ni1 135.29(16) .
C3 Mn1 S2 Ni1 -134.05(18) .
C1 Mn1 S2 Ni1 42.3(14) .
S1 Mn1 S2 Ni1 38.10(4) .
Br1 Mn1 S2 Ni1 -45.19(4) .
C14 P1 N1 C32' 45.1(7) .
C8 P1 N1 C32' -69.0(7) .
Ni1 P1 N1 C32' 164.5(6) .
P2 P1 N1 C32' 155.0(7) .
C14 P1 N1 C32 59.1(8) .
C8 P1 N1 C32 -55.0(8) .
Ni1 P1 N1 C32 178.5(8) .
P2 P1 N1 C32 169.1(9) .
C14 P1 N1 P2 -110.0(2) .
C8 P1 N1 P2 136.0(2) .
Ni1 P1 N1 P2 9.49(18) .
C26 P2 N1 C32' -44.6(8) .
C20 P2 N1 C32' 66.5(8) .
Ni1 P2 N1 C32' -164.7(7) .
P1 P2 N1 C32' -155.4(8) .
C26 P2 N1 C32 -58.0(8) .
C20 P2 N1 C32 53.2(8) .
Ni1 P2 N1 C32 -178.1(8) .
P1 P2 N1 C32 -168.7(9) .
C26 P2 N1 P1 110.7(2) .
C20 P2 N1 P1 -138.1(2) .
Ni1 P2 N1 P1 -9.36(18) .
C2 Mn1 C1 O1 38(13) .
C3 Mn1 C1 O1 -53(13) .
S1 Mn1 C1 O1 135(13) .
S2 Mn1 C1 O1 131(12) .
Br1 Mn1 C1 O1 -142(13) .
Ni1 Mn1 C1 O1 169(13) .
C3 Mn1 C2 O2 -36(12) .
C1 Mn1 C2 O2 -126(12) .
S1 Mn1 C2 O2 139(12) .
S2 Mn1 C2 O2 61(12) .
Br1 Mn1 C2 O2 52(13) .
Ni1 Mn1 C2 O2 96(12) .
C2 Mn1 C3 O3 -93(8) .
C1 Mn1 C3 O3 0(8) .
S1 Mn1 C3 O3 116(7) .
S2 Mn1 C3 O3 179(100) .
Br1 Mn1 C3 O3 90(8) .
Ni1 Mn1 C3 O3 140(8) .
Ni1 S1 C4 C5 174.5(3) .
Mn1 S1 C4 C5 85.0(3) .
Ni1 S2 C6 C7 172.7(3) .
Mn1 S2 C6 C7 82.7(4) .
N1 P1 C8 C9 -42.6(5) .
C14 P1 C8 C9 -157.6(4) .
Ni1 P1 C8 C9 63.3(5) .
P2 P1 C8 C9 -5.3(5) .
N1 P1 C8 C13 143.3(4) .
C14 P1 C8 C13 28.3(5) .
Ni1 P1 C8 C13 -110.7(4) .
P2 P1 C8 C13 -179.3(3) .
C13 C8 C9 C10 -1.8(8) .
P1 C8 C9 C10 -176.1(4) .
C8 C9 C10 C11 1.2(9) .
C9 C10 C11 C12 -0.4(9) .
C10 C11 C12 C13 0.2(9) .
C11 C12 C13 C8 -0.9(9) .
C9 C8 C13 C12 1.6(8) .
P1 C8 C13 C12 175.8(4) .
N1 P1 C14 C15 99.7(4) .
C8 P1 C14 C15 -145.9(4) .
Ni1 P1 C14 C15 -3.7(5) .
P2 P1 C14 C15 56.8(4) .
N1 P1 C14 C19 -76.1(5) .
C8 P1 C14 C19 38.3(5) .
Ni1 P1 C14 C19 -179.4(4) .
P2 P1 C14 C19 -119.0(4) .
C19 C14 C15 C16 0.2(8) .
P1 C14 C15 C16 -175.7(4) .
C14 C15 C16 C17 -0.8(9) .
C15 C16 C17 C18 1.2(10) .
C16 C17 C18 C19 -1.2(11) .
C15 C14 C19 C18 -0.1(9) .
P1 C14 C19 C18 175.7(5) .
C17 C18 C19 C14 0.6(11) .
N1 P2 C20 C21 33.7(4) .
C26 P2 C20 C21 148.4(4) .
Ni1 P2 C20 C21 -70.4(4) .
P1 P2 C20 C21 -1.2(5) .
N1 P2 C20 C25 -148.1(4) .
C26 P2 C20 C25 -33.4(4) .
Ni1 P2 C20 C25 107.8(4) .
P1 P2 C20 C25 177.0(3) .
C25 C20 C21 C22 2.8(7) .
P2 C20 C21 C22 -179.0(4) .
C20 C21 C22 C23 -2.9(7) .
C21 C22 C23 C24 1.5(7) .
C22 C23 C24 C25 0.0(7) .
C23 C24 C25 C20 -0.1(7) .
C21 C20 C25 C24 -1.3(7) .
P2 C20 C25 C24 -179.5(4) .
N1 P2 C26 C27 -106.7(4) .
C20 P2 C26 C27 141.4(4) .
Ni1 P2 C26 C27 -3.9(4) .
P1 P2 C26 C27 -64.0(4) .
N1 P2 C26 C31 70.8(4) .
C20 P2 C26 C31 -41.1(4) .
Ni1 P2 C26 C31 173.5(3) .
P1 P2 C26 C31 113.5(4) .
C31 C26 C27 C28 0.5(7) .
P2 C26 C27 C28 178.0(4) .
C26 C27 C28 C29 0.5(8) .
C27 C28 C29 C30 -1.1(8) .
C28 C29 C30 C31 0.7(8) .
C29 C30 C31 C26 0.3(8) .
C27 C26 C31 C30 -0.9(7) .
P2 C26 C31 C30 -178.4(4) .
C32' N1 C32 C33 18(6) .
P1 N1 C32 C33 -72.3(17) .
P2 N1 C32 C33 93.4(15) .
C34 O5 C33 O4 3.6(17) .
C34 O5 C33 C32 180.0(14) .
N1 C32 C33 O4 155.9(13) .
N1 C32 C33 O5 -20(2) .
C33 O5 C34 C35 171.0(11) .
C32 N1 C32' C33' -25(6) .
P1 N1 C32' C33' 73.2(12) .
P2 N1 C32' C33' -138.3(8) .
C34' O5' C33' O4' 4.0(17) .
C34' O5' C33' C32' 176.6(9) .
N1 C32' C33' O4' -129.3(12) .
N1 C32' C33' O5' 57.6(14) .
C33' O5' C34' C35' -167.0(11) .
C37 C38 C39 C39 178.2(7) 2_657
